data_4346566
loop_
_publ_author_name
'North, Andrea J.'
'Hayne, David J.'
'Schieber, Christine'
'Price, Katherine'
'White, Anthony R.'
'Crouch, Peter J.'
'Rigopoulos, Angela'
'O'Keefe, Graeme J'
'Tochon-Danguy, Henri'
'Scott, Andrew M.'
'White, Jonathan M.'
'Ackermann, Uwe'
'Donnelly, Paul S.'

_publ_section_title
;
 Toward hypoxia-selective rhenium and technetium tricarbonyl complexes.
;
_journal_issue 19
_journal_name_full 'Inorganic chemistry'
_journal_page_first 9594
_journal_page_last 9610
_journal_paper_doi 10.1021/acs.inorgchem.5b01691
_journal_volume 54
_journal_year 2015
_chemical_formula_sum 'C45 H40 B N6 O5 Re'
_chemical_formula_weight 941.84
_space_group_crystal_system triclinic
_space_group_IT_number 2
_space_group_name_Hall '-P 1'
_space_group_name_H-M_alt 'P -1'
_atom_sites_solution_hydrogens geom
_audit_creation_method SHELXL-2014/7
_cell_angle_alpha 82.240(2)
_cell_angle_beta 78.321(2)
_cell_angle_gamma 83.106(2)
_cell_formula_units_Z 2
_cell_length_a 9.6870(3)
_cell_length_b 11.9283(3)
_cell_length_c 17.5604(5)
_cell_measurement_reflns_used 14314
_cell_measurement_temperature 130.0
_cell_measurement_theta_max 32.0943
_cell_measurement_theta_min 2.8863
_cell_volume 1959.88(10)
_computing_cell_refinement
;
CrysAlisPro, Oxford Diffraction Ltd.,
Version 1.171.34.39 (release 18-08-2010 CrysAlis171 .NET)
(compiled Aug 18 2010,17:42:00)
;
_computing_data_collection
;
CrysAlisPro, Oxford Diffraction Ltd.,
Version 1.171.34.39 (release 18-08-2010 CrysAlis171 .NET)
(compiled Aug 18 2010,17:42:00)
;
_computing_data_reduction
;
CrysAlisPro, Oxford Diffraction Ltd.,
Version 1.171.34.39 (release 18-08-2010 CrysAlis171 .NET)
(compiled Aug 18 2010,17:42:00)
;
_computing_structure_refinement 'SHELXL-2014/7 (Sheldrick, 2014)'
_diffrn_ambient_temperature 130.0
_diffrn_measured_fraction_theta_full 0.998
_diffrn_measured_fraction_theta_max 0.998
_diffrn_measurement_device_type 'SuperNova, Dual, Cu at zero, Atlas'
_diffrn_measurement_method '\w scans'
_diffrn_radiation_monochromator mirror
_diffrn_radiation_source 'SuperNova (Mo) X-ray Source'
_diffrn_radiation_type 'Mo K\a'
_diffrn_radiation_wavelength 0.7107
_diffrn_reflns_av_R_equivalents 0.0464
_diffrn_reflns_av_unetI/netI 0.0511
_diffrn_reflns_Laue_measured_fraction_full 0.998
_diffrn_reflns_Laue_measured_fraction_max 0.998
_diffrn_reflns_limit_h_max 11
_diffrn_reflns_limit_h_min -11
_diffrn_reflns_limit_k_max 14
_diffrn_reflns_limit_k_min -14
_diffrn_reflns_limit_l_max 20
_diffrn_reflns_limit_l_min -20
_diffrn_reflns_number 16002
_diffrn_reflns_point_group_measured_fraction_full 0.998
_diffrn_reflns_point_group_measured_fraction_max 0.998
_diffrn_reflns_theta_full 24.999
_diffrn_reflns_theta_max 24.999
_diffrn_reflns_theta_min 2.892
_exptl_absorpt_coefficient_mu 3.156
_exptl_absorpt_correction_T_max 0.389
_exptl_absorpt_correction_T_min 0.232
_exptl_absorpt_correction_type gaussian
_exptl_absorpt_process_details
;
CrysAlisPro, Oxford Diffraction Ltd.,
Version 1.171.34.39 (release 18-08-2010 CrysAlis171 .NET)
(compiled Aug 18 2010,17:42:00)
Numerical absorption correction based on gaussian integration over
			a multifaceted crystal model
;
_exptl_crystal_colour colourless
_exptl_crystal_density_diffrn 1.596
_exptl_crystal_description block
_exptl_crystal_F_000 944
_exptl_crystal_size_max 0.7213
_exptl_crystal_size_mid 0.5705
_exptl_crystal_size_min 0.3947
_refine_diff_density_max 1.294
_refine_diff_density_min -1.219
_refine_diff_density_rms 0.111
_refine_ls_extinction_method none
_refine_ls_goodness_of_fit_ref 1.027
_refine_ls_hydrogen_treatment constr
_refine_ls_matrix_type full
_refine_ls_number_parameters 523
_refine_ls_number_reflns 6897
_refine_ls_number_restraints 0
_refine_ls_restrained_S_all 1.027
_refine_ls_R_factor_all 0.0284
_refine_ls_R_factor_gt 0.0250
_refine_ls_shift/su_max 0.001
_refine_ls_shift/su_mean 0.000
_refine_ls_structure_factor_coef Fsqd
_refine_ls_weighting_details 'w=1/[\s^2^(Fo^2^)+(0.0227P)^2^+0.2338P] where P=(Fo^2^+2Fc^2^)/3'
_refine_ls_weighting_scheme calc
_refine_ls_wR_factor_gt 0.0572
_refine_ls_wR_factor_ref 0.0585
_reflns_Friedel_coverage 0.000
_reflns_number_gt 6497
_reflns_number_total 6897
_reflns_threshold_expression 'I > 2\s(I)'
_cod_data_source_file ic5b01691_si_010.cif
_cod_data_source_block shelx
_cod_database_code 4346566
_shelx_shelxl_version_number 2014/7
_chemical_oxdiff_usercomment AJN-163-01
_shelx_space_group_comment
;
The symmetry employed for this shelxl refinement is uniquely defined
by the following loop, which should always be used as a source of
symmetry information in preference to the above space-group names.
They are only intended as comments.
;

loop_
_space_group_symop_operation_xyz
'x, y, z'
'-x, -y, -z'

loop_
_atom_site_label
_atom_site_type_symbol
_atom_site_fract_x
_atom_site_fract_y
_atom_site_fract_z
_atom_site_U_iso_or_equiv
_atom_site_adp_type
_atom_site_occupancy
_atom_site_site_symmetry_order
_atom_site_calc_flag
_atom_site_refinement_flags_posn
_atom_site_refinement_flags_adp
C1 C 0.2777(3) 0.3080(3) 0.1959(2) 0.0165(7) Uani 1 1 d . .
H1A H 0.3057 0.3845 0.1810 0.020 Uiso 1 1 calc R U
H1B H 0.2047 0.2986 0.1674 0.020 Uiso 1 1 calc R U
C2 C 0.4035(3) 0.2237(2) 0.17426(19) 0.0142(7) Uani 1 1 d . .
C3 C 0.5160(3) 0.2497(3) 0.1163(2) 0.0180(7) Uani 1 1 d . .
H3 H 0.5189 0.3227 0.0900 0.022 Uiso 1 1 calc R U
C4 C 0.6258(3) 0.1664(3) 0.0968(2) 0.0193(7) Uani 1 1 d . .
H4 H 0.7025 0.1822 0.0570 0.023 Uiso 1 1 calc R U
C5 C 0.6185(3) 0.0595(3) 0.1380(2) 0.0182(7) Uani 1 1 d . .
H5 H 0.6907 0.0021 0.1263 0.022 Uiso 1 1 calc R U
C6 C 0.5033(3) 0.0387(2) 0.1965(2) 0.0160(7) Uani 1 1 d . .
H6 H 0.4999 -0.0331 0.2247 0.019 Uiso 1 1 calc R U
C7 C 0.3091(3) 0.3419(2) 0.3272(2) 0.0153(7) Uani 1 1 d . .
H7A H 0.3601 0.4004 0.2931 0.018 Uiso 1 1 calc R U
H7B H 0.2474 0.3779 0.3696 0.018 Uiso 1 1 calc R U
C8 C 0.4137(3) 0.2563(2) 0.36082(19) 0.0127(7) Uani 1 1 d . .
C9 C 0.5259(3) 0.2894(3) 0.3873(2) 0.0152(7) Uani 1 1 d . .
H9 H 0.5380 0.3661 0.3845 0.018 Uiso 1 1 calc R U
C10 C 0.6195(3) 0.2081(3) 0.4177(2) 0.0183(7) Uani 1 1 d . .
H10 H 0.6959 0.2293 0.4353 0.022 Uiso 1 1 calc R U
C11 C 0.5989(3) 0.0951(3) 0.4219(2) 0.0194(7) Uani 1 1 d . .
H11 H 0.6622 0.0388 0.4411 0.023 Uiso 1 1 calc R U
C12 C 0.4828(3) 0.0667(3) 0.3971(2) 0.0179(7) Uani 1 1 d . .
H12 H 0.4686 -0.0097 0.4006 0.021 Uiso 1 1 calc R U
C13 C 0.0723(3) 0.3562(2) 0.2970(2) 0.0142(7) Uani 1 1 d . .
H13A H 0.0071 0.3155 0.2785 0.017 Uiso 1 1 calc R U
H13B H 0.0407 0.3571 0.3530 0.017 Uiso 1 1 calc R U
C14 C 0.0667(3) 0.4779(2) 0.2576(2) 0.0159(7) Uani 1 1 d . .
H14A H 0.0640 0.4773 0.2028 0.019 Uiso 1 1 calc R U
H14B H 0.1525 0.5103 0.2605 0.019 Uiso 1 1 calc R U
C15 C -0.0610(3) 0.5529(3) 0.2947(2) 0.0165(7) Uani 1 1 d . .
H15A H -0.0756 0.6206 0.2588 0.020 Uiso 1 1 calc R U
H15B H -0.1448 0.5122 0.3036 0.020 Uiso 1 1 calc R U
C16 C 0.0563(4) 0.6583(3) 0.3734(2) 0.0199(7) Uani 1 1 d . .
H16 H 0.1265 0.6844 0.3327 0.024 Uiso 1 1 calc R U
C17 C 0.0305(4) 0.6836(3) 0.4487(2) 0.0218(8) Uani 1 1 d . .
H17 H 0.0828 0.7304 0.4676 0.026 Uiso 1 1 calc R U
C18 C -0.1201(3) 0.5755(2) 0.4423(2) 0.0153(7) Uani 1 1 d . .
C19 C 0.0813(3) 0.0778(3) 0.2568(2) 0.0169(7) Uani 1 1 d . .
C20 C 0.2436(3) -0.0550(3) 0.3438(2) 0.0167(7) Uani 1 1 d . .
C21 C 0.0659(4) 0.1119(2) 0.4023(2) 0.0177(7) Uani 1 1 d . .
C22 C 0.6240(3) 0.7174(2) 0.2465(2) 0.0146(7) Uani 1 1 d . .
C23 C 0.7140(3) 0.7944(2) 0.2598(2) 0.0170(7) Uani 1 1 d . .
H23 H 0.7719 0.8300 0.2168 0.020 Uiso 1 1 calc R U
C24 C 0.7205(3) 0.8198(3) 0.3332(2) 0.0205(8) Uani 1 1 d . .
H24 H 0.7824 0.8708 0.3386 0.025 Uiso 1 1 calc R U
C25 C 0.6351(4) 0.7695(3) 0.3989(2) 0.0221(8) Uani 1 1 d . .
H25 H 0.6406 0.7851 0.4486 0.027 Uiso 1 1 calc R U
C26 C 0.5418(4) 0.6959(3) 0.3894(2) 0.0222(8) Uani 1 1 d . .
H26 H 0.4823 0.6628 0.4328 0.027 Uiso 1 1 calc R U
C27 C 0.5372(3) 0.6713(3) 0.3147(2) 0.0188(7) Uani 1 1 d . .
H27 H 0.4732 0.6217 0.3098 0.023 Uiso 1 1 calc R U
C28 C 0.6964(3) 0.7693(2) 0.0889(2) 0.0147(7) Uani 1 1 d . .
C29 C 0.8407(3) 0.7868(3) 0.0769(2) 0.0183(7) Uani 1 1 d . .
H29 H 0.8959 0.7439 0.1100 0.022 Uiso 1 1 calc R U
C30 C 0.9049(4) 0.8643(3) 0.0187(2) 0.0229(8) Uani 1 1 d . .
H30 H 1.0004 0.8735 0.0140 0.027 Uiso 1 1 calc R U
C31 C 0.8267(4) 0.9282(3) -0.0326(2) 0.0242(8) Uani 1 1 d . .
H31 H 0.8688 0.9801 -0.0723 0.029 Uiso 1 1 calc R U
C32 C 0.6839(4) 0.9132(3) -0.0232(2) 0.0217(8) Uani 1 1 d . .
H32 H 0.6294 0.9556 -0.0569 0.026 Uiso 1 1 calc R U
C33 C 0.6226(3) 0.8357(3) 0.0355(2) 0.0174(7) Uani 1 1 d . .
H33 H 0.5270 0.8272 0.0399 0.021 Uiso 1 1 calc R U
C34 C 0.7171(3) 0.5501(2) 0.1541(2) 0.0133(7) Uani 1 1 d . .
C35 C 0.8160(3) 0.5228(3) 0.0886(2) 0.0206(8) Uani 1 1 d . .
H35 H 0.8353 0.5794 0.0470 0.025 Uiso 1 1 calc R U
C36 C 0.8881(3) 0.4147(3) 0.0819(2) 0.0230(8) Uani 1 1 d . .
H36 H 0.9542 0.4010 0.0369 0.028 Uiso 1 1 calc R U
C37 C 0.8612(3) 0.3286(3) 0.1420(2) 0.0202(8) Uani 1 1 d . .
H37 H 0.9092 0.2566 0.1383 0.024 Uiso 1 1 calc R U
C38 C 0.7624(3) 0.3509(3) 0.2073(2) 0.0192(7) Uani 1 1 d . .
H38 H 0.7418 0.2932 0.2478 0.023 Uiso 1 1 calc R U
C39 C 0.6921(3) 0.4600(3) 0.2134(2) 0.0167(7) Uani 1 1 d . .
H39 H 0.6263 0.4730 0.2586 0.020 Uiso 1 1 calc R U
C40 C 0.4652(3) 0.6651(2) 0.14694(19) 0.0139(7) Uani 1 1 d . .
C41 C 0.3482(3) 0.7387(3) 0.1745(2) 0.0208(8) Uani 1 1 d . .
H41 H 0.3573 0.7880 0.2095 0.025 Uiso 1 1 calc R U
C42 C 0.2176(3) 0.7413(3) 0.1515(2) 0.0246(8) Uani 1 1 d . .
H42 H 0.1423 0.7926 0.1704 0.030 Uiso 1 1 calc R U
C43 C 0.2012(3) 0.6672(3) 0.1007(2) 0.0237(8) Uani 1 1 d . .
H43 H 0.1152 0.6690 0.0845 0.028 Uiso 1 1 calc R U
C44 C 0.3133(3) 0.5902(3) 0.0740(2) 0.0207(8) Uani 1 1 d . .
H44 H 0.3025 0.5388 0.0408 0.025 Uiso 1 1 calc R U
C45 C 0.4420(3) 0.5900(3) 0.0972(2) 0.0166(7) Uani 1 1 d . .
H45 H 0.5162 0.5376 0.0787 0.020 Uiso 1 1 calc R U
B1 B 0.6257(4) 0.6768(3) 0.1602(2) 0.0147(8) Uani 1 1 d . .
N1 N 0.3953(3) 0.1190(2) 0.21425(16) 0.0130(6) Uani 1 1 d . .
N2 N 0.3892(3) 0.1448(2) 0.36796(15) 0.0108(5) Uani 1 1 d . .
N3 N 0.2193(3) 0.2927(2) 0.28176(16) 0.0119(6) Uani 1 1 d . .
N4 N -0.0419(3) 0.5866(2) 0.36992(17) 0.0149(6) Uani 1 1 d . .
N5 N -0.0814(3) 0.6317(2) 0.49238(17) 0.0188(6) Uani 1 1 d . .
N6 N -0.2345(3) 0.5031(2) 0.46724(19) 0.0207(7) Uani 1 1 d . .
O1 O -0.2426(3) 0.43106(19) 0.42426(16) 0.0275(6) Uani 1 1 d . .
O2 O -0.3142(3) 0.5162(2) 0.52924(16) 0.0281(6) Uani 1 1 d . .
O3 O -0.0040(3) 0.0575(2) 0.22535(16) 0.0315(6) Uani 1 1 d . .
O4 O -0.0333(3) 0.11220(19) 0.45108(16) 0.0283(6) Uani 1 1 d . .
O5 O 0.2550(2) -0.15118(18) 0.36339(16) 0.0265(6) Uani 1 1 d . .
Re1 Re 0.22064(2) 0.10562(2) 0.31455(2) 0.01135(5) Uani 1 1 d . .

loop_
_atom_site_aniso_label
_atom_site_aniso_U_11
_atom_site_aniso_U_22
_atom_site_aniso_U_33
_atom_site_aniso_U_23
_atom_site_aniso_U_13
_atom_site_aniso_U_12
C1 0.0195(17) 0.0137(15) 0.0134(18) 0.0003(13) -0.0008(14) 0.0038(13)
C2 0.0185(17) 0.0126(15) 0.0121(17) -0.0023(13) -0.0052(14) 0.0008(13)
C3 0.0235(18) 0.0154(16) 0.0157(19) -0.0058(13) -0.0021(15) -0.0022(13)
C4 0.0174(17) 0.0225(17) 0.0182(19) -0.0069(14) -0.0008(15) -0.0025(14)
C5 0.0153(17) 0.0169(16) 0.023(2) -0.0101(14) -0.0040(15) 0.0036(13)
C6 0.0192(17) 0.0117(15) 0.0184(19) -0.0047(13) -0.0060(15) 0.0011(13)
C7 0.0171(17) 0.0121(15) 0.0194(19) -0.0048(13) -0.0078(15) -0.0015(12)
C8 0.0151(16) 0.0122(15) 0.0094(17) -0.0019(12) 0.0003(14) 0.0010(12)
C9 0.0162(17) 0.0145(15) 0.0146(18) -0.0039(13) 0.0000(14) -0.0029(12)
C10 0.0183(17) 0.0226(17) 0.0155(19) -0.0023(14) -0.0082(15) 0.0005(13)
C11 0.0209(18) 0.0193(17) 0.0176(19) 0.0002(14) -0.0069(15) 0.0030(13)
C12 0.0236(18) 0.0135(15) 0.0159(18) -0.0025(13) -0.0039(15) 0.0022(13)
C13 0.0118(16) 0.0138(15) 0.0165(18) -0.0034(13) -0.0027(14) 0.0028(12)
C14 0.0198(17) 0.0143(15) 0.0137(18) -0.0022(13) -0.0065(15) 0.0043(13)
C15 0.0199(17) 0.0159(16) 0.0163(19) -0.0068(13) -0.0092(15) 0.0036(13)
C16 0.0205(18) 0.0168(16) 0.023(2) -0.0048(14) -0.0032(16) -0.0034(13)
C17 0.0240(19) 0.0192(16) 0.025(2) -0.0076(15) -0.0054(17) -0.0061(14)
C18 0.0139(16) 0.0112(15) 0.0217(19) -0.0022(13) -0.0065(15) 0.0016(12)
C19 0.0186(17) 0.0174(16) 0.0141(18) -0.0049(13) 0.0016(15) -0.0033(13)
C20 0.0149(17) 0.0164(17) 0.0193(19) -0.0087(14) 0.0001(15) -0.0016(13)
C21 0.0236(19) 0.0107(15) 0.020(2) -0.0076(14) -0.0060(17) 0.0016(13)
C22 0.0117(16) 0.0145(15) 0.0164(18) -0.0021(13) -0.0046(14) 0.0080(12)
C23 0.0186(17) 0.0119(15) 0.0186(19) -0.0004(13) -0.0051(15) 0.0074(13)
C24 0.0221(18) 0.0158(16) 0.024(2) -0.0068(14) -0.0068(16) 0.0050(13)
C25 0.029(2) 0.0212(17) 0.0158(19) -0.0075(14) -0.0084(16) 0.0112(15)
C26 0.0215(18) 0.0237(18) 0.018(2) -0.0024(15) -0.0004(16) 0.0085(14)
C27 0.0147(17) 0.0195(17) 0.021(2) -0.0034(14) -0.0008(15) 0.0018(13)
C28 0.0143(17) 0.0155(15) 0.0142(18) -0.0081(13) -0.0010(14) 0.0029(12)
C29 0.0155(17) 0.0185(16) 0.0198(19) -0.0051(14) -0.0021(15) 0.0042(13)
C30 0.0165(18) 0.0232(17) 0.028(2) -0.0084(15) 0.0024(16) -0.0049(14)
C31 0.036(2) 0.0206(17) 0.0146(19) -0.0023(14) 0.0005(17) -0.0079(15)
C32 0.033(2) 0.0193(17) 0.0157(19) -0.0021(14) -0.0088(16) -0.0040(14)
C33 0.0200(18) 0.0190(16) 0.0162(19) -0.0063(14) -0.0081(15) -0.0006(13)
C34 0.0089(15) 0.0183(16) 0.0146(18) -0.0030(13) -0.0065(14) 0.0002(12)
C35 0.0205(18) 0.0193(17) 0.019(2) -0.0004(14) -0.0004(15) 0.0030(14)
C36 0.0147(17) 0.0270(18) 0.024(2) -0.0074(15) 0.0042(15) 0.0041(14)
C37 0.0170(18) 0.0163(16) 0.031(2) -0.0091(15) -0.0114(17) 0.0048(13)
C38 0.0216(18) 0.0164(16) 0.020(2) -0.0010(14) -0.0072(16) -0.0003(13)
C39 0.0143(17) 0.0218(17) 0.0147(18) -0.0042(14) -0.0030(14) -0.0013(13)
C40 0.0113(16) 0.0156(15) 0.0118(17) 0.0023(13) 0.0008(14) 0.0016(12)
C41 0.0167(17) 0.0227(17) 0.021(2) -0.0041(15) -0.0009(15) 0.0022(14)
C42 0.0127(17) 0.0310(19) 0.024(2) 0.0028(16) 0.0001(16) 0.0082(14)
C43 0.0110(17) 0.037(2) 0.022(2) 0.0036(16) -0.0063(15) 0.0019(15)
C44 0.0188(18) 0.0209(17) 0.022(2) 0.0004(14) -0.0029(16) -0.0033(14)
C45 0.0145(17) 0.0164(16) 0.0155(18) 0.0025(13) -0.0001(14) 0.0025(13)
B1 0.0092(18) 0.0180(18) 0.017(2) -0.0035(15) -0.0019(16) 0.0019(14)
N1 0.0150(14) 0.0142(13) 0.0101(15) -0.0049(11) -0.0028(12) 0.0014(10)
N2 0.0122(13) 0.0122(12) 0.0071(14) -0.0028(10) -0.0006(11) 0.0022(10)
N3 0.0120(13) 0.0111(12) 0.0120(15) -0.0035(11) -0.0015(12) 0.0018(10)
N4 0.0153(14) 0.0140(13) 0.0168(16) -0.0070(11) -0.0053(12) 0.0025(11)
N5 0.0233(16) 0.0144(13) 0.0208(17) -0.0056(12) -0.0076(14) -0.0001(11)
N6 0.0194(16) 0.0170(14) 0.0268(19) -0.0014(13) -0.0087(14) -0.0001(11)
O1 0.0310(14) 0.0233(12) 0.0339(17) -0.0113(11) -0.0102(13) -0.0089(10)
O2 0.0226(14) 0.0336(14) 0.0264(16) -0.0073(12) 0.0041(12) -0.0065(11)
O3 0.0301(15) 0.0383(15) 0.0321(17) -0.0053(12) -0.0149(14) -0.0109(12)
O4 0.0270(15) 0.0235(13) 0.0295(16) -0.0066(11) 0.0079(13) -0.0008(11)
O5 0.0269(14) 0.0117(12) 0.0382(17) -0.0019(11) -0.0012(12) -0.0004(10)
Re1 0.01322(8) 0.00869(7) 0.01227(8) -0.00279(5) -0.00245(6) 0.00029(5)

loop_
_atom_type_symbol
_atom_type_description
_atom_type_scat_dispersion_real
_atom_type_scat_dispersion_imag
_atom_type_scat_source
C C 0.0033 0.0016 'International Tables Vol C Tables 4.2.6.8 and 6.1.1.4'
H H 0.0000 0.0000 'International Tables Vol C Tables 4.2.6.8 and 6.1.1.4'
B B 0.0013 0.0007 'International Tables Vol C Tables 4.2.6.8 and 6.1.1.4'
N N 0.0061 0.0033 'International Tables Vol C Tables 4.2.6.8 and 6.1.1.4'
O O 0.0106 0.0060 'International Tables Vol C Tables 4.2.6.8 and 6.1.1.4'
Re Re -1.0185 7.2310 'International Tables Vol C Tables 4.2.6.8 and 6.1.1.4'

loop_
_geom_angle_atom_site_label_1
_geom_angle_atom_site_label_2
_geom_angle_atom_site_label_3
_geom_angle
N3 C1 C2 111.3(2)
N3 C1 H1A 109.4
C2 C1 H1A 109.4
N3 C1 H1B 109.4
C2 C1 H1B 109.4
H1A C1 H1B 108.0
N1 C2 C3 122.2(3)
N1 C2 C1 115.2(3)
C3 C2 C1 122.5(3)
C2 C3 C4 119.5(3)
C2 C3 H3 120.2
C4 C3 H3 120.2
C5 C4 C3 118.5(3)
C5 C4 H4 120.8
C3 C4 H4 120.8
C6 C5 C4 119.3(3)
C6 C5 H5 120.3
C4 C5 H5 120.3
N1 C6 C5 122.2(3)
N1 C6 H6 118.9
C5 C6 H6 118.9
C8 C7 N3 114.1(2)
C8 C7 H7A 108.7
N3 C7 H7A 108.7
C8 C7 H7B 108.7
N3 C7 H7B 108.7
H7A C7 H7B 107.6
N2 C8 C9 121.4(3)
N2 C8 C7 117.1(3)
C9 C8 C7 121.4(3)
C10 C9 C8 119.6(3)
C10 C9 H9 120.2
C8 C9 H9 120.2
C9 C10 C11 119.2(3)
C9 C10 H10 120.4
C11 C10 H10 120.4
C12 C11 C10 118.9(3)
C12 C11 H11 120.5
C10 C11 H11 120.5
N2 C12 C11 122.8(3)
N2 C12 H12 118.6
C11 C12 H12 118.6
C14 C13 N3 113.3(3)
C14 C13 H13A 108.9
N3 C13 H13A 108.9
C14 C13 H13B 108.9
N3 C13 H13B 108.9
H13A C13 H13B 107.7
C13 C14 C15 113.0(3)
C13 C14 H14A 109.0
C15 C14 H14A 109.0
C13 C14 H14B 109.0
C15 C14 H14B 109.0
H14A C14 H14B 107.8
N4 C15 C14 111.8(2)
N4 C15 H15A 109.3
C14 C15 H15A 109.3
N4 C15 H15B 109.3
C14 C15 H15B 109.3
H15A C15 H15B 107.9
C17 C16 N4 106.1(3)
C17 C16 H16 126.9
N4 C16 H16 126.9
N5 C17 C16 111.2(3)
N5 C17 H17 124.4
C16 C17 H17 124.4
N5 C18 N4 114.9(3)
N5 C18 N6 120.6(3)
N4 C18 N6 124.4(3)
O3 C19 Re1 176.8(3)
O5 C20 Re1 178.1(3)
O4 C21 Re1 174.3(3)
C27 C22 C23 114.0(3)
C27 C22 B1 121.8(3)
C23 C22 B1 124.1(3)
C24 C23 C22 123.5(3)
C24 C23 H23 118.2
C22 C23 H23 118.2
C23 C24 C25 120.2(3)
C23 C24 H24 119.9
C25 C24 H24 119.9
C26 C25 C24 119.0(3)
C26 C25 H25 120.5
C24 C25 H25 120.5
C25 C26 C27 119.8(4)
C25 C26 H26 120.1
C27 C26 H26 120.1
C26 C27 C22 123.4(3)
C26 C27 H27 118.3
C22 C27 H27 118.3
C33 C28 C29 114.2(3)
C33 C28 B1 124.6(3)
C29 C28 B1 121.2(3)
C30 C29 C28 123.6(3)
C30 C29 H29 118.2
C28 C29 H29 118.2
C29 C30 C31 119.8(3)
C29 C30 H30 120.1
C31 C30 H30 120.1
C30 C31 C32 118.5(3)
C30 C31 H31 120.8
C32 C31 H31 120.8
C33 C32 C31 120.4(3)
C33 C32 H32 119.8
C31 C32 H32 119.8
C32 C33 C28 123.4(3)
C32 C33 H33 118.3
C28 C33 H33 118.3
C35 C34 C39 114.8(3)
C35 C34 B1 123.4(3)
C39 C34 B1 121.7(3)
C34 C35 C36 123.4(3)
C34 C35 H35 118.3
C36 C35 H35 118.3
C37 C36 C35 119.9(3)
C37 C36 H36 120.1
C35 C36 H36 120.1
C38 C37 C36 118.8(3)
C38 C37 H37 120.6
C36 C37 H37 120.6
C37 C38 C39 120.6(3)
C37 C38 H38 119.7
C39 C38 H38 119.7
C34 C39 C38 122.5(3)
C34 C39 H39 118.7
C38 C39 H39 118.7
C41 C40 C45 115.5(3)
C41 C40 B1 123.0(3)
C45 C40 B1 120.9(3)
C40 C41 C42 122.7(3)
C40 C41 H41 118.7
C42 C41 H41 118.7
C43 C42 C41 119.5(3)
C43 C42 H42 120.2
C41 C42 H42 120.2
C42 C43 C44 119.6(3)
C42 C43 H43 120.2
C44 C43 H43 120.2
C43 C44 C45 119.7(3)
C43 C44 H44 120.2
C45 C44 H44 120.2
C44 C45 C40 123.0(3)
C44 C45 H45 118.5
C40 C45 H45 118.5
C40 B1 C22 111.8(3)
C40 B1 C28 107.0(3)
C22 B1 C28 111.1(3)
C40 B1 C34 107.7(2)
C22 B1 C34 109.2(2)
C28 B1 C34 109.9(3)
C6 N1 C2 118.2(3)
C6 N1 Re1 126.0(2)
C2 N1 Re1 115.0(2)
C12 N2 C8 118.0(3)
C12 N2 Re1 124.5(2)
C8 N2 Re1 116.79(18)
C1 N3 C7 111.3(2)
C1 N3 C13 108.8(2)
C7 N3 C13 107.3(2)
C1 N3 Re1 105.54(17)
C7 N3 Re1 110.28(17)
C13 N3 Re1 113.64(18)
C18 N4 C16 104.7(3)
C18 N4 C15 132.3(3)
C16 N4 C15 122.0(3)
C18 N5 C17 103.0(3)
O2 N6 O1 124.8(3)
O2 N6 C18 117.9(3)
O1 N6 C18 117.3(3)
C20 Re1 C21 87.18(13)
C20 Re1 C19 87.35(13)
C21 Re1 C19 85.48(14)
C20 Re1 N2 95.70(11)
C21 Re1 N2 99.76(12)
C19 Re1 N2 174.03(12)
C20 Re1 N1 99.03(12)
C21 Re1 N1 173.63(10)
C19 Re1 N1 96.18(12)
N2 Re1 N1 78.30(9)
C20 Re1 N3 173.52(10)
C21 Re1 N3 96.34(11)
C19 Re1 N3 98.33(11)
N2 Re1 N3 78.36(9)
N1 Re1 N3 77.34(9)

loop_
_geom_bond_atom_site_label_1
_geom_bond_atom_site_label_2
_geom_bond_distance
C1 N3 1.493(4)
C1 C2 1.505(4)
C1 H1A 0.9700
C1 H1B 0.9700
C2 N1 1.350(4)
C2 C3 1.366(5)
C3 C4 1.388(4)
C3 H3 0.9300
C4 C5 1.380(5)
C4 H4 0.9300
C5 C6 1.377(5)
C5 H5 0.9300
C6 N1 1.348(4)
C6 H6 0.9300
C7 C8 1.499(4)
C7 N3 1.506(4)
C7 H7A 0.9700
C7 H7B 0.9700
C8 N2 1.363(4)
C8 C9 1.382(4)
C9 C10 1.376(4)
C9 H9 0.9300
C10 C11 1.377(4)
C10 H10 0.9300
C11 C12 1.378(4)
C11 H11 0.9300
C12 N2 1.345(4)
C12 H12 0.9300
C13 C14 1.521(4)
C13 N3 1.522(4)
C13 H13A 0.9700
C13 H13B 0.9700
C14 C15 1.523(4)
C14 H14A 0.9700
C14 H14B 0.9700
C15 N4 1.484(4)
C15 H15A 0.9700
C15 H15B 0.9700
C16 C17 1.362(5)
C16 N4 1.369(4)
C16 H16 0.9300
C17 N5 1.358(4)
C17 H17 0.9300
C18 N5 1.310(4)
C18 N4 1.340(4)
C18 N6 1.448(4)
C19 O3 1.147(4)
C19 Re1 1.927(3)
C20 O5 1.152(4)
C20 Re1 1.913(3)
C21 O4 1.151(4)
C21 Re1 1.922(4)
C22 C27 1.404(5)
C22 C23 1.411(4)
C22 B1 1.648(5)
C23 C24 1.377(5)
C23 H23 0.9300
C24 C25 1.386(5)
C24 H24 0.9300
C25 C26 1.381(5)
C25 H25 0.9300
C26 C27 1.393(5)
C26 H26 0.9300
C27 H27 0.9300
C28 C33 1.397(4)
C28 C29 1.408(4)
C28 B1 1.649(5)
C29 C30 1.382(5)
C29 H29 0.9300
C30 C31 1.385(5)
C30 H30 0.9300
C31 C32 1.391(5)
C31 H31 0.9300
C32 C33 1.377(5)
C32 H32 0.9300
C33 H33 0.9300
C34 C35 1.388(5)
C34 C39 1.398(5)
C34 B1 1.662(4)
C35 C36 1.399(4)
C35 H35 0.9300
C36 C37 1.378(5)
C36 H36 0.9300
C37 C38 1.371(5)
C37 H37 0.9300
C38 C39 1.401(4)
C38 H38 0.9300
C39 H39 0.9300
C40 C41 1.394(4)
C40 C45 1.399(4)
C40 B1 1.643(4)
C41 C42 1.399(4)
C41 H41 0.9300
C42 C43 1.382(5)
C42 H42 0.9300
C43 C44 1.383(5)
C43 H43 0.9300
C44 C45 1.386(4)
C44 H44 0.9300
C45 H45 0.9300
N1 Re1 2.184(3)
N2 Re1 2.165(2)
N3 Re1 2.227(2)
N6 O2 1.218(4)
N6 O1 1.236(4)
